data_4311199
loop_
_publ_author_name
'Hongmei Wang'
'Zhiliang Liu'
'Caiming Liu'
'Deqing Zhang'
'Zhengliang L\"u'
'Hua Geng'
'Zhigang Shuai'
'Daoben Zhu'

_publ_section_title
;
 Coordination Complexes of 2-(4-Quinolyl)nitronyl Nitroxide with M(hfac)2
 [M = Mn(II), Co(II), and Cu(II)]: Syntheses, Crystal Structures, and
 Magnetic Characterization
;
_journal_name_full 'Inorganic Chemistry'
_journal_page_first 4091
_journal_page_last 4098
_journal_paper_doi 10.1021/ic049946q
_journal_volume 43
_journal_year 2004
_chemical_formula_sum 'C26 H22 Co F12 N3 O7'
_chemical_formula_weight 775.40
_chemical_name_systematic
; 
 ? 
;
_space_group_IT_number 15
_symmetry_cell_setting monoclinic
_symmetry_space_group_name_Hall '-C 2yc'
_symmetry_space_group_name_H-M 'C 1 2/c 1'
_atom_sites_solution_hydrogens geom
_atom_sites_solution_primary direct
_atom_sites_solution_secondary difmap
_audit_creation_method SHELXL-97
_cell_angle_alpha 90.00
_cell_angle_beta 104.20(3)
_cell_angle_gamma 90.00
_cell_formula_units_Z 8
_cell_length_a 30.184(6)
_cell_length_b 10.690(2)
_cell_length_c 21.586(4)
_cell_measurement_temperature 293(2)
_cell_measurement_theta_max 24.00
_cell_measurement_theta_min 1.39
_cell_volume 6752(2)
_computing_cell_refinement 'Bruker XSCANS'
_computing_data_collection 'Bruker XSCANS'
_computing_data_reduction 'Bruker SHELXTL'
_computing_molecular_graphics 'Bruker SHELXTL'
_computing_publication_material 'Bruker SHELXTL'
_computing_structure_refinement 'SHELXL-97 (Sheldrick, 1997)'
_computing_structure_solution 'SHELXS-97 (Sheldrick, 1990)'
_diffrn_ambient_temperature 293(2)
_diffrn_measured_fraction_theta_full 0.990
_diffrn_measured_fraction_theta_max 0.990
_diffrn_measurement_device_type 'rigaku raxis rapid IP'
_diffrn_measurement_method oscillation
_diffrn_radiation_monochromator graphite
_diffrn_radiation_source 'rolating anode'
_diffrn_radiation_type MoK\a
_diffrn_radiation_wavelength 0.71073
_diffrn_reflns_av_R_equivalents 0.1258
_diffrn_reflns_av_sigmaI/netI 0.4907
_diffrn_reflns_limit_h_max 34
_diffrn_reflns_limit_h_min -34
_diffrn_reflns_limit_k_max 12
_diffrn_reflns_limit_k_min -12
_diffrn_reflns_limit_l_max 24
_diffrn_reflns_limit_l_min -24
_diffrn_reflns_number 9742
_diffrn_reflns_theta_full 24.00
_diffrn_reflns_theta_max 24.00
_diffrn_reflns_theta_min 1.39
_exptl_absorpt_coefficient_mu 0.619
_exptl_absorpt_correction_T_max 1.1773
_exptl_absorpt_correction_T_min 0.8083
_exptl_absorpt_correction_type empirical
_exptl_absorpt_process_details abscor
_exptl_crystal_colour dark_blue
_exptl_crystal_density_diffrn 1.526
_exptl_crystal_density_method 'not measured'
_exptl_crystal_description plate
_exptl_crystal_F_000 3120
_exptl_crystal_size_max 0.221
_exptl_crystal_size_mid 0.162
_exptl_crystal_size_min 0.124
_refine_diff_density_max 0.638
_refine_diff_density_min -0.554
_refine_diff_density_rms 0.193
_refine_ls_extinction_coef 0.00033(2)
_refine_ls_extinction_expression Fc^*^=kFc[1+0.001xFc^2^\l^3^/sin(2\q)]^-1/4^
_refine_ls_extinction_method SHELXL
_refine_ls_goodness_of_fit_ref 0.675
_refine_ls_hydrogen_treatment mixed
_refine_ls_matrix_type full
_refine_ls_number_parameters 452
_refine_ls_number_reflns 5258
_refine_ls_number_restraints 24
_refine_ls_restrained_S_all 0.682
_refine_ls_R_factor_all 0.2577
_refine_ls_R_factor_gt 0.0642
_refine_ls_shift/su_max 4.428
_refine_ls_shift/su_mean 0.027
_refine_ls_structure_factor_coef Fsqd
_refine_ls_weighting_details 'calc w=1/[\s^2^(Fo^2^)+(0.0487P)^2^+0.0000P] where P=(Fo^2^+2Fc^2^)/3'
_refine_ls_weighting_scheme calc
_refine_ls_wR_factor_gt 0.1209
_refine_ls_wR_factor_ref 0.1682
_reflns_number_gt 1106
_reflns_number_total 5258
_reflns_threshold_expression >2sigma(I)
_cod_data_source_file ic049946qsi20040112_101005_2.cif
_cod_data_source_block 1
_cod_database_code 4311199

loop_
_symmetry_equiv_pos_as_xyz
'x, y, z'
'-x, y, -z+1/2'
'x+1/2, y+1/2, z'
'-x+1/2, y+1/2, -z+1/2'
'-x, -y, -z'
'x, -y, z-1/2'
'-x+1/2, -y+1/2, -z'
'x+1/2, -y+1/2, z-1/2'

loop_
_atom_site_label
_atom_site_type_symbol
_atom_site_fract_x
_atom_site_fract_y
_atom_site_fract_z
_atom_site_U_iso_or_equiv
_atom_site_adp_type
_atom_site_occupancy
_atom_site_symmetry_multiplicity
_atom_site_calc_flag
_atom_site_refinement_flags
_atom_site_disorder_assembly
_atom_site_disorder_group
Co Co 0.372930(15) 0.59258(5) 0.71746(2) 0.05303(17) Uani 1 1 d . . .
C1 C 0.23366(12) 0.6608(4) 0.71510(19) 0.128(2) Uani 1 1 d D . .
C2 C 0.27338(10) 0.5970(4) 0.70127(15) 0.0625(14) Uani 1 1 d . . .
C3 C 0.26279(10) 0.5089(4) 0.65773(16) 0.0749(16) Uani 1 1 d . . .
H3A H 0.2327 0.4907 0.6366 0.090 Uiso 1 1 calc R . .
C4 C 0.29711(12) 0.4495(4) 0.64647(18) 0.0846(12) Uani 1 1 d U . .
C5 C 0.28493(14) 0.3579(6) 0.6032(2) 0.273(4) Uani 1 1 d D . .
C6 C 0.33310(12) 0.9326(6) 0.5692(2) 0.242(4) Uani 1 1 d D . .
C7 C 0.34730(11) 0.8234(4) 0.63766(16) 0.0651(11) Uani 1 1 d U . .
C8 C 0.36186(10) 0.9012(4) 0.69001(16) 0.0710(15) Uani 1 1 d . . .
H8A H 0.3554 0.9863 0.6852 0.085 Uiso 1 1 calc R . .
C9 C 0.38628(10) 0.8561(3) 0.75073(15) 0.0453(13) Uani 1 1 d . . .
C10 C 0.40026(12) 0.9579(3) 0.80041(19) 0.123(2) Uani 1 1 d D . .
C11 C 0.50435(10) 0.6638(4) 0.84829(15) 0.0609(14) Uani 1 1 d . . .
H11A H 0.4922 0.7393 0.8578 0.073 Uiso 1 1 calc R . .
C12 C 0.54302(10) 0.6612(3) 0.82374(14) 0.0530(14) Uani 1 1 d . . .
H12A H 0.5558 0.7376 0.8170 0.064 Uiso 1 1 calc R . .
C13 C 0.54371(9) 0.4491(3) 0.82066(13) 0.0435(13) Uani 1 1 d . . .
C14 C 0.56504(11) 0.3368(3) 0.80719(14) 0.0535(14) Uani 1 1 d . . .
H14A H 0.5899 0.3398 0.7890 0.064 Uiso 1 1 calc R . .
C15 C 0.54811(11) 0.2238(3) 0.82169(14) 0.0645(15) Uani 1 1 d . . .
H15A H 0.5618 0.1497 0.8135 0.077 Uiso 1 1 calc R . .
C16 C 0.50965(11) 0.2201(4) 0.84921(15) 0.0749(16) Uani 1 1 d . . .
H16A H 0.4987 0.1434 0.8594 0.090 Uiso 1 1 calc R . .
C17 C 0.48879(11) 0.3276(4) 0.86076(16) 0.0680(16) Uani 1 1 d . . .
H17A H 0.4637 0.3236 0.8786 0.082 Uiso 1 1 calc R . .
C18 C 0.50478(10) 0.4446(3) 0.84598(13) 0.0473(13) Uani 1 1 d . . .
C19 C 0.48484(9) 0.5531(3) 0.85794(14) 0.0449(13) Uani 1 1 d . . .
C20 C 0.44566(9) 0.5598(3) 0.88709(14) 0.0469(13) Uani 1 1 d . . .
C21 C 0.37445(10) 0.5019(4) 0.90418(15) 0.0744(17) Uani 1 1 d . . .
C22 C 0.38149(13) 0.3565(4) 0.92501(19) 0.127(2) Uani 1 1 d . . .
H22A H 0.4131 0.3416 0.9451 0.191 Uiso 1 1 calc R . .
H22B H 0.3723 0.3045 0.8878 0.191 Uiso 1 1 calc R . .
H22C H 0.3633 0.3372 0.9545 0.191 Uiso 1 1 calc R . .
C23 C 0.32525(9) 0.5219(4) 0.87209(16) 0.096(2) Uani 1 1 d . . .
H23A H 0.3205 0.6077 0.8591 0.144 Uiso 1 1 calc R . .
H23B H 0.3069 0.5021 0.9013 0.144 Uiso 1 1 calc R . .
H23C H 0.3167 0.4688 0.8352 0.144 Uiso 1 1 calc R . .
C24 C 0.39969(11) 0.5859(4) 0.95705(13) 0.0660(14) Uani 1 1 d . . .
C25 C 0.38009(12) 0.7186(4) 0.9454(2) 0.132(2) Uani 1 1 d . . .
H25A H 0.3963 0.7731 0.9787 0.198 Uiso 1 1 calc R . .
H25B H 0.3483 0.7174 0.9454 0.198 Uiso 1 1 calc R . .
H25C H 0.3834 0.7484 0.9049 0.198 Uiso 1 1 calc R . .
C26 C 0.40264(10) 0.5464(5) 1.02272(15) 0.112(2) Uani 1 1 d . . .
H26A H 0.4139 0.4622 1.0285 0.168 Uiso 1 1 calc R . .
H26B H 0.3729 0.5502 1.0311 0.168 Uiso 1 1 calc R . .
H26C H 0.4231 0.6009 1.0517 0.168 Uiso 1 1 calc R . .
N1 N 0.56255(8) 0.5606(3) 0.80958(11) 0.0450(10) Uani 1 1 d . . .
N2 N 0.40396(8) 0.5152(3) 0.85691(11) 0.0557(11) Uani 1 1 d . . .
N3 N 0.44826(8) 0.5970(3) 0.94758(11) 0.0683(12) Uani 1 1 d . . .
O1 O 0.31134(7) 0.6404(2) 0.73481(10) 0.0707(10) Uani 1 1 d . . .
O1W' O 0.5082(3) 0.9411(5) 0.9973(3) 0.152(3) Uani 0.50 1 d P . .
O1W O 0.54772(17) 0.9425(6) 0.9753(4) 0.177(4) Uani 0.50 1 d P . .
O2 O 0.34089(6) 0.4503(2) 0.66147(10) 0.0649(10) Uani 1 1 d . . .
O3 O 0.35286(7) 0.7044(2) 0.63601(10) 0.0637(10) Uani 1 1 d . . .
O4 O 0.39664(7) 0.7514(2) 0.76811(10) 0.0601(9) Uani 1 1 d . . .
O5 O 0.39008(6) 0.4771(2) 0.79879(9) 0.0494(9) Uani 1 1 d . . .
O6 O 0.48142(7) 0.6389(3) 0.98560(11) 0.1130(14) Uani 1 1 d . . .
F1 F 0.23839(9) 0.7809(3) 0.73105(19) 0.2290(19) Uani 1 1 d D . .
F2 F 0.19437(8) 0.6613(3) 0.67457(15) 0.1824(17) Uani 1 1 d D . .
F3 F 0.22228(8) 0.6158(4) 0.76615(14) 0.2473(19) Uani 1 1 d D . .
F4 F 0.28861(10) 0.3716(3) 0.54003(12) 0.2176(16) Uani 1 1 d D . .
F5 F 0.24226(9) 0.3028(3) 0.58333(14) 0.2307(16) Uani 1 1 d D . .
F6 F 0.30830(12) 0.2506(3) 0.60070(16) 0.233(2) Uani 1 1 d D . .
F7 F 0.3791(3) 0.9521(8) 0.5577(4) 1.150(13) Uani 1 1 d D . .
F8 F 0.29005(11) 0.9118(5) 0.57362(14) 0.367(2) Uani 1 1 d D . .
F9 F 0.31755(13) 0.8211(3) 0.53193(13) 0.236(2) Uani 1 1 d D . .
F10 F 0.39393(7) 1.0755(2) 0.78129(11) 0.1245(11) Uani 1 1 d D . .
F11 F 0.44224(9) 0.9474(3) 0.82834(19) 0.2862(19) Uani 1 1 d D . .
F12 F 0.37637(12) 0.9529(3) 0.84402(13) 0.2093(19) Uani 1 1 d D . .

loop_
_atom_site_aniso_label
_atom_site_aniso_U_11
_atom_site_aniso_U_22
_atom_site_aniso_U_33
_atom_site_aniso_U_23
_atom_site_aniso_U_13
_atom_site_aniso_U_12
Co 0.0419(2) 0.0677(3) 0.0485(3) -0.0142(4) 0.0093(2) -0.0069(3)
C1 0.081(3) 0.165(5) 0.152(4) 0.028(4) 0.057(3) 0.017(3)
C2 0.058(2) 0.067(3) 0.070(2) 0.025(3) 0.0307(18) 0.022(2)
C3 0.040(2) 0.099(3) 0.075(3) -0.046(3) -0.006(2) -0.005(2)
C4 0.0919(19) 0.083(2) 0.0788(19) -0.0137(17) 0.0206(15) -0.0053(17)
C5 0.262(4) 0.422(10) 0.215(4) 0.130(5) 0.214(3) 0.169(5)
C6 0.110(3) 0.481(10) 0.098(4) -0.104(5) -0.046(3) 0.122(5)
C7 0.0653(18) 0.062(2) 0.0697(18) 0.0023(16) 0.0200(14) 0.0041(16)
C8 0.074(2) 0.023(2) 0.118(3) -0.023(3) 0.027(2) 0.009(2)
C9 0.042(2) 0.046(3) 0.047(2) 0.008(2) 0.0091(17) -0.0026(19)
C10 0.151(4) 0.055(3) 0.144(4) -0.064(3) -0.002(3) -0.024(3)
C11 0.039(2) 0.080(3) 0.069(3) 0.002(2) 0.0222(18) 0.011(2)
C12 0.053(2) 0.043(3) 0.063(2) 0.012(2) 0.0142(19) 0.010(2)
C13 0.051(2) 0.055(3) 0.0151(18) -0.0010(19) -0.0087(17) -0.005(2)
C14 0.063(2) 0.065(3) 0.027(2) 0.002(2) 0.0013(18) 0.004(2)
C15 0.099(3) 0.036(3) 0.056(2) -0.018(2) 0.014(2) -0.004(2)
C16 0.073(2) 0.084(3) 0.069(3) -0.001(3) 0.020(2) -0.031(3)
C17 0.058(2) 0.075(3) 0.079(3) 0.004(2) 0.033(2) 0.002(2)
C18 0.0492(19) 0.071(3) 0.0273(18) -0.002(2) 0.0200(15) -0.009(2)
C19 0.0404(19) 0.049(3) 0.040(2) -0.012(2) -0.0005(17) -0.015(2)
C20 0.0349(17) 0.059(3) 0.047(2) -0.009(2) 0.0097(16) -0.0282(19)
C21 0.041(2) 0.140(4) 0.040(2) -0.012(3) 0.0045(19) -0.004(2)
C22 0.135(3) 0.125(5) 0.152(4) 0.016(3) 0.092(3) -0.034(3)
C23 0.027(2) 0.199(5) 0.063(3) 0.007(3) 0.0137(19) 0.004(3)
C24 0.094(2) 0.092(3) 0.0129(18) 0.008(2) 0.0154(17) 0.012(3)
C25 0.103(3) 0.126(5) 0.187(4) -0.049(4) 0.073(3) -0.044(3)
C26 0.056(2) 0.207(6) 0.069(3) 0.032(3) 0.007(2) 0.004(3)
N1 0.0446(15) 0.041(2) 0.0458(17) -0.0067(17) 0.0047(14) -0.0034(16)
N2 0.0638(17) 0.087(2) 0.0232(15) -0.0070(16) 0.0241(13) -0.0065(18)
N3 0.0588(17) 0.122(3) 0.0304(16) -0.018(2) 0.0232(13) -0.012(2)
O1 0.0634(15) 0.084(2) 0.0655(17) -0.0248(15) 0.0169(13) 0.0008(15)
O1W' 0.275(5) 0.103(6) 0.090(4) -0.009(5) 0.066(4) -0.104(6)
O1W 0.089(4) 0.064(5) 0.314(9) 0.073(5) -0.072(5) -0.042(4)
O2 0.0442(13) 0.083(2) 0.0667(16) -0.0310(15) 0.0121(12) -0.0054(14)
O3 0.0648(16) 0.073(2) 0.0473(15) 0.0042(15) 0.0031(13) 0.0105(15)
O4 0.0597(15) 0.0524(17) 0.0641(16) -0.0027(15) 0.0075(13) -0.0075(15)
O5 0.0560(14) 0.0681(19) 0.0233(13) -0.0051(13) 0.0080(11) -0.0132(13)
O6 0.0624(16) 0.221(4) 0.0418(16) -0.0450(19) -0.0143(14) -0.044(2)
F1 0.116(2) 0.163(3) 0.419(4) -0.062(3) 0.087(2) 0.044(2)
F2 0.0697(16) 0.230(4) 0.232(3) 0.000(3) 0.007(2) 0.043(2)
F3 0.1542(18) 0.406(5) 0.228(3) 0.092(3) 0.1357(17) 0.154(3)
F4 0.233(3) 0.277(3) 0.153(2) -0.144(2) 0.067(2) -0.152(2)
F5 0.187(2) 0.269(3) 0.269(3) -0.188(2) 0.118(2) -0.150(2)
F6 0.256(4) 0.165(3) 0.245(3) -0.133(3) -0.004(3) -0.026(3)
F7 2.00(3) 0.461(9) 0.531(9) 0.322(7) -0.569(14) -0.409(15)
F8 0.367(3) 0.613(6) 0.075(2) 0.001(3) -0.034(3) 0.351(4)
F9 0.398(5) 0.155(3) 0.101(2) 0.033(2) -0.045(3) 0.130(3)
F10 0.1567(19) 0.0829(19) 0.1473(19) -0.0460(17) 0.0627(16) -0.0434(18)
F11 0.169(2) 0.125(3) 0.432(4) -0.149(3) -0.181(2) 0.059(2)
F12 0.383(4) 0.135(3) 0.116(2) -0.047(2) 0.073(3) -0.029(3)

loop_
_atom_type_symbol
_atom_type_description
_atom_type_scat_dispersion_real
_atom_type_scat_dispersion_imag
_atom_type_scat_source
C C 0.0033 0.0016 'International Tables Vol C Tables 4.2.6.8 and 6.1.1.4'
H H 0.0000 0.0000 'International Tables Vol C Tables 4.2.6.8 and 6.1.1.4'
N N 0.0061 0.0033 'International Tables Vol C Tables 4.2.6.8 and 6.1.1.4'
O O 0.0106 0.0060 'International Tables Vol C Tables 4.2.6.8 and 6.1.1.4'
F F 0.0171 0.0103 'International Tables Vol C Tables 4.2.6.8 and 6.1.1.4'
Co Co 0.3494 0.9721 'International Tables Vol C Tables 4.2.6.8 and 6.1.1.4'

loop_
_geom_angle_atom_site_label_1
_geom_angle_atom_site_label_2
_geom_angle_atom_site_label_3
_geom_angle
_geom_angle_site_symmetry_1
_geom_angle_site_symmetry_3
_geom_angle_publ_flag
O2 Co O1 88.56(9) . . ?
O2 Co O4 171.42(9) . . ?
O1 Co O4 84.81(9) . . ?
O2 Co O3 86.01(9) . . ?
O1 Co O3 85.54(9) . . ?
O4 Co O3 88.05(9) . . ?
O2 Co O5 92.33(9) . . ?
O1 Co O5 92.44(9) . . ?
O4 Co O5 93.38(9) . . ?
O3 Co O5 177.42(8) . . ?
O2 Co N1 92.81(9) . 2_656 ?
O1 Co N1 172.90(10) . 2_656 ?
O4 Co N1 93.13(9) . 2_656 ?
O3 Co N1 87.61(9) . 2_656 ?
O5 Co N1 94.46(9) . 2_656 ?
F2 C1 F3 100.6(3) . . ?
F2 C1 F1 101.2(3) . . ?
F3 C1 F1 99.7(4) . . ?
F2 C1 C2 121.6(4) . . ?
F3 C1 C2 113.0(3) . . ?
F1 C1 C2 117.3(3) . . ?
O1 C2 C3 133.7(3) . . ?
O1 C2 C1 112.1(3) . . ?
C3 C2 C1 114.2(3) . . ?
C4 C3 C2 115.0(3) . . ?
O2 C4 C3 140.9(4) . . ?
O2 C4 C5 105.7(4) . . ?
C3 C4 C5 113.3(4) . . ?
C4 C5 F6 126.1(4) . . ?
C4 C5 F5 127.0(4) . . ?
F6 C5 F5 94.7(4) . . ?
C4 C5 F4 121.9(5) . . ?
F6 C5 F4 83.3(3) . . ?
F5 C5 F4 91.9(3) . . ?
F8 C6 F9 73.6(3) . . ?
F8 C6 F7 174.5(5) . . ?
F9 C6 F7 102.3(5) . . ?
F8 C6 C7 82.9(3) . . ?
F9 C6 C7 84.5(3) . . ?
F7 C6 C7 100.3(4) . . ?
O3 C7 C8 126.9(3) . . ?
O3 C7 C6 127.5(3) . . ?
C8 C7 C6 103.8(3) . . ?
C7 C8 C9 122.5(3) . . ?
O4 C9 C8 130.0(3) . . ?
O4 C9 C10 116.4(3) . . ?
C8 C9 C10 113.6(3) . . ?
F11 C10 F12 108.3(4) . . ?
F11 C10 F10 106.5(3) . . ?
F12 C10 F10 101.5(3) . . ?
F11 C10 C9 110.2(3) . . ?
F12 C10 C9 111.7(3) . . ?
F10 C10 C9 117.9(3) . . ?
C19 C11 C12 118.3(3) . . ?
N1 C12 C11 125.2(3) . . ?
N1 C13 C18 121.2(3) . . ?
N1 C13 C14 118.1(3) . . ?
C18 C13 C14 120.7(3) . . ?
C15 C14 C13 118.7(3) . . ?
C14 C15 C16 120.3(3) . . ?
C17 C16 C15 120.8(4) . . ?
C16 C17 C18 120.6(3) . . ?
C19 C18 C17 121.6(3) . . ?
C19 C18 C13 119.5(3) . . ?
C17 C18 C13 118.9(3) . . ?
C11 C19 C18 119.0(3) . . ?
C11 C19 C20 116.6(3) . . ?
C18 C19 C20 124.2(3) . . ?
N3 C20 N2 113.3(3) . . ?
N3 C20 C19 124.5(2) . . ?
N2 C20 C19 121.8(3) . . ?
C23 C21 C24 121.8(3) . . ?
C23 C21 N2 110.9(3) . . ?
C24 C21 N2 100.5(3) . . ?
C23 C21 C22 108.4(3) . . ?
C24 C21 C22 110.8(3) . . ?
N2 C21 C22 102.6(3) . . ?
C26 C24 C21 117.5(4) . . ?
C26 C24 C25 110.8(3) . . ?
C21 C24 C25 109.0(3) . . ?
C26 C24 N3 108.6(2) . . ?
C21 C24 N3 105.5(3) . . ?
C25 C24 N3 104.5(3) . . ?
C12 N1 C13 116.7(3) . . ?
C12 N1 Co 114.7(2) . 2_656 ?
C13 N1 Co 128.1(2) . 2_656 ?
O5 N2 C20 128.5(3) . . ?
O5 N2 C21 121.4(2) . . ?
C20 N2 C21 109.8(2) . . ?
O6 N3 C20 127.3(3) . . ?
O6 N3 C24 126.5(3) . . ?
C20 N3 C24 106.0(2) . . ?
C2 O1 Co 122.1(2) . . ?
O1W' O1W' O1W 112.4(8) 5_677 . ?
C4 O2 Co 117.8(2) . . ?
C7 O3 Co 123.8(2) . . ?
C9 O4 Co 125.22(19) . . ?
N2 O5 Co 125.6(2) . . ?
C6 F8 F9 56.1(3) . . ?
C6 F9 F8 50.3(2) . . ?

loop_
_geom_bond_atom_site_label_1
_geom_bond_atom_site_label_2
_geom_bond_distance
_geom_bond_site_symmetry_2
_geom_bond_publ_flag
Co O2 2.034(2) . ?
Co O1 2.049(2) . ?
Co O4 2.051(2) . ?
Co O3 2.089(2) . ?
Co O5 2.104(2) . ?
Co N1 2.193(3) 2_656 ?
C1 F2 1.289(4) . ?
C1 F3 1.323(5) . ?
C1 F1 1.328(5) . ?
C1 C2 1.472(5) . ?
C2 O1 1.283(4) . ?
C2 C3 1.313(5) . ?
C3 C4 1.288(5) . ?
C4 O2 1.281(4) . ?
C4 C5 1.341(7) . ?
C5 F6 1.354(6) . ?
C5 F5 1.385(5) . ?
C5 F4 1.402(5) . ?
C6 F8 1.345(5) . ?
C6 F9 1.450(6) . ?
C6 F7 1.483(9) . ?
C6 C7 1.850(6) . ?
C7 O3 1.284(4) . ?
C7 C8 1.385(5) . ?
C8 C9 1.421(4) . ?
C9 O4 1.197(4) . ?
C9 C10 1.513(5) . ?
C10 F11 1.268(4) . ?
C10 F12 1.320(5) . ?
C10 F10 1.322(4) . ?
C11 C19 1.360(5) . ?
C11 C12 1.396(5) . ?
C12 N1 1.298(4) . ?
C13 N1 1.367(4) . ?
C13 C18 1.413(4) . ?
C13 C14 1.425(5) . ?
C14 C15 1.377(5) . ?
C15 C16 1.429(5) . ?
C16 C17 1.363(5) . ?
C17 C18 1.405(5) . ?
C18 C19 1.361(5) . ?
C19 C20 1.471(4) . ?
C20 N3 1.349(4) . ?
C20 N2 1.354(3) . ?
C21 C23 1.492(4) . ?
C21 C24 1.505(5) . ?
C21 N2 1.517(4) . ?
C21 C22 1.617(6) . ?
C24 C26 1.461(5) . ?
C24 C25 1.533(6) . ?
C24 N3 1.534(4) . ?
N1 Co 2.193(3) 2_656 ?
N2 O5 1.288(3) . ?
N3 O6 1.213(3) . ?
O1W' O1W' 1.370(12) 5_677 ?
O1W' O1W 1.387(10) . ?
F8 F9 1.675(5) . ?
